data_7102496
loop_
_publ_author_name
'Becker, Barbara'
'Baranowska, Katarzyna'
'Chojnacki, Jaroslaw'
'Wojnowski, Wieslaw'

_publ_section_title
;
 Cubane-like structure of a silanethiol--primary amine assembly--a
 novel, unusual hydrogen bond pattern.
;
_journal_issue 5
_journal_name_full 'Chemical communications (Cambridge, England)'
_journal_page_first 620
_journal_page_last 621
_journal_paper_doi 10.1039/b313576d
_journal_year 2004
_chemical_formula_moiety 'C12 H27 O3 S Si, C4 H12 N'
_chemical_formula_sum 'C16 H39 N O3 S Si'
_chemical_formula_weight 353.63
_chemical_melting_point 98.5(5)
_chemical_name_common 'Tert-butylammonium tri-tert-butoxysilanethiolate'
_chemical_name_systematic
;
Tert-butylammonium tri-tert-butoxysilanethiolate
;
_space_group_IT_number 15
_symmetry_cell_setting monoclinic
_symmetry_space_group_name_Hall '-C 2yc'
_symmetry_space_group_name_H-M 'C 1 2/c 1'
_atom_sites_solution_hydrogens geom
_atom_sites_solution_primary direct
_atom_sites_solution_secondary difmap
_audit_creation_method SHELXL-97
_cell_angle_alpha 90.00
_cell_angle_beta 115.74(3)
_cell_angle_gamma 90.00
_cell_formula_units_Z 16
_cell_length_a 27.786(6)
_cell_length_b 13.892(3)
_cell_length_c 26.858(5)
_cell_measurement_reflns_used 80
_cell_measurement_temperature 200.0(2)
_cell_measurement_theta_max 20
_cell_measurement_theta_min 3
_cell_volume 9339(4)
_computing_cell_refinement 'KM4 System (Ga\/ldecki, 1996)'
_computing_data_collection 'KM4 System (Ga\/ldecki, 1996)'
_computing_data_reduction 'DATAPROC (Ga\/ldecki, 1996)'
_computing_molecular_graphics 'RESVIEW, (Schwenk, 1998)'
_computing_publication_material 'SHELXL - 97 (Sheldrick, 1997)'
_computing_structure_refinement 'SHELXL - 97 (Sheldrick, 1997)'
_computing_structure_solution 'SHELXS - 97 (Sheldrick, 1997)'
_diffrn_ambient_temperature 200.0(2)
_diffrn_measured_fraction_theta_full 0.913
_diffrn_measured_fraction_theta_max 0.913
_diffrn_measurement_device_type 'KM4 Oxford Diffraction'
_diffrn_measurement_method '\w--1.4\q scan'
_diffrn_radiation_monochromator graphite
_diffrn_radiation_source 'fine-focus sealed tube'
_diffrn_radiation_type MoK\a
_diffrn_radiation_wavelength 0.71073
_diffrn_reflns_av_R_equivalents 0.0468
_diffrn_reflns_av_sigmaI/netI 0.0610
_diffrn_reflns_limit_h_max 31
_diffrn_reflns_limit_h_min -32
_diffrn_reflns_limit_k_max 14
_diffrn_reflns_limit_k_min -14
_diffrn_reflns_limit_l_max 32
_diffrn_reflns_limit_l_min -16
_diffrn_reflns_number 14148
_diffrn_reflns_theta_full 25.08
_diffrn_reflns_theta_max 25.08
_diffrn_reflns_theta_min 1.63
_diffrn_standards_decay_% 1.67
_diffrn_standards_interval_count 200
_diffrn_standards_number 3
_exptl_absorpt_coefficient_mu 0.200
_exptl_absorpt_correction_type none
_exptl_crystal_colour colourless
_exptl_crystal_density_diffrn 1.006
_exptl_crystal_density_method 'not measured'
_exptl_crystal_description plate
_exptl_crystal_F_000 3136
_exptl_crystal_size_max 0.5
_exptl_crystal_size_mid 0.4
_exptl_crystal_size_min 0.2
_refine_diff_density_max 0.654
_refine_diff_density_min -0.511
_refine_diff_density_rms 0.052
_refine_ls_extinction_method none
_refine_ls_goodness_of_fit_ref 1.007
_refine_ls_hydrogen_treatment mixed
_refine_ls_matrix_type full
_refine_ls_number_parameters 445
_refine_ls_number_reflns 7583
_refine_ls_number_restraints 42
_refine_ls_restrained_S_all 1.020
_refine_ls_R_factor_all 0.1063
_refine_ls_R_factor_gt 0.0482
_refine_ls_shift/su_max 0.001
_refine_ls_shift/su_mean 0.000
_refine_ls_structure_factor_coef Fsqd
_refine_ls_weighting_details 'w=1/[\s^2^(Fo^2^)+(0.0536P)^2^+13.9065P] where P=(Fo^2^+2Fc^2^)/3'
_refine_ls_weighting_scheme calc
_refine_ls_wR_factor_gt 0.1078
_refine_ls_wR_factor_ref 0.1295
_reflns_number_gt 4598
_reflns_number_total 7583
_reflns_threshold_expression >2sigma(I)
_cod_data_source_file b313576d.txt
_cod_data_source_block 1
_cod_depositor_comments
;
The following automatic conversions were performed:

'_chemical_melting_point' value '98-99' was changed to '98.5(5)' -
the average value was taken and precision was estimated.

Automatic conversion script
Id: cif_fix_values 1646 2011-03-28 12:23:43Z adriana 

The following automatic conversions were performed:

'_refine_ls_weighting_scheme' value 'calc
w=1/[\s^2^(Fo^2^)+(0.0536P)^2^+13.9065P] where P=(Fo^2^+2Fc^2^)/3'
was changed to 'calc'. New tag '_refine_ls_weighting_details' was
created. The value of the new tag was set to
'w=1/[\s^2^(Fo^2^)+(0.0536P)^2^+13.9065P] where P=(Fo^2^+2Fc^2^)/3'.

Automatic conversion script
Id: cif_fix_values 3143 2015-03-26 13:38:13Z robertas 
;
_cod_original_sg_symbol_H-M 'C 2/c'
_cod_database_code 7102496

loop_
_symmetry_equiv_pos_as_xyz
'x, y, z'
'-x, y, -z+1/2'
'x+1/2, y+1/2, z'
'-x+1/2, y+1/2, -z+1/2'
'-x, -y, -z'
'x, -y, z-1/2'
'-x+1/2, -y+1/2, -z'
'x+1/2, -y+1/2, z-1/2'

loop_
_atom_site_label
_atom_site_type_symbol
_atom_site_fract_x
_atom_site_fract_y
_atom_site_fract_z
_atom_site_U_iso_or_equiv
_atom_site_adp_type
_atom_site_occupancy
_atom_site_calc_flag
_atom_site_refinement_flags
_atom_site_disorder_assembly
_atom_site_disorder_group
S1 S 0.05647(3) 0.68154(5) 0.19950(3) 0.0370(2) Uani 1 d . . .
Si1 Si 0.10483(3) 0.59174(6) 0.17994(3) 0.0328(2) Uani 1 d . . .
O1 O 0.16623(8) 0.58423(17) 0.22825(9) 0.0468(6) Uani 1 d . . .
O2 O 0.08075(8) 0.48348(14) 0.17442(9) 0.0438(5) Uani 1 d . . .
O3 O 0.11200(8) 0.62213(16) 0.12524(9) 0.0451(5) Uani 1 d . . .
C30 C 0.07754(15) 0.6564(3) 0.07067(14) 0.0537(9) Uani 1 d . . .
C31 C 0.1014(2) 0.6197(4) 0.03352(17) 0.0909(16) Uani 1 d . . .
H31A H 0.1368 0.6454 0.0465 0.109 Uiso 1 d R . .
H31B H 0.1030 0.5507 0.0349 0.109 Uiso 1 d R . .
H31C H 0.0803 0.6401 -0.0039 0.109 Uiso 1 d R . .
C32 C 0.02162(17) 0.6186(4) 0.05194(16) 0.0828(14) Uani 1 d . . .
H32A H 0.0063 0.6423 0.0755 0.099 Uiso 1 d R . .
H32B H 0.0001 0.6390 0.0146 0.099 Uiso 1 d R . .
H32C H 0.0228 0.5495 0.0534 0.099 Uiso 1 d R . .
C33 C 0.0778(2) 0.7642(3) 0.07292(19) 0.0888(15) Uani 1 d . . .
H33A H 0.0616 0.7858 0.0961 0.107 Uiso 1 d R . .
H33B H 0.1141 0.7865 0.0877 0.107 Uiso 1 d R . .
H33C H 0.0582 0.7895 0.0363 0.107 Uiso 1 d R . .
C20 C 0.10047(15) 0.3902(2) 0.16856(15) 0.0506(9) Uani 1 d . . .
C21 C 0.1347(2) 0.3954(3) 0.1382(2) 0.0942(17) Uani 1 d . . .
H21A H 0.1137 0.4210 0.1020 0.113 Uiso 1 d R . .
H21B H 0.1647 0.4369 0.1577 0.113 Uiso 1 d R . .
H21C H 0.1472 0.3323 0.1351 0.113 Uiso 1 d R . .
C22 C 0.1314(2) 0.3493(3) 0.22523(19) 0.0944(16) Uani 1 d . . .
H22A H 0.1098 0.3454 0.2450 0.113 Uiso 1 d R . .
H22B H 0.1439 0.2862 0.2222 0.113 Uiso 1 d R . .
H22C H 0.1614 0.3907 0.2448 0.113 Uiso 1 d R . .
C23 C 0.05169(19) 0.3300(3) 0.1367(2) 0.0937(16) Uani 1 d . . .
H23A H 0.0304 0.3264 0.1568 0.112 Uiso 1 d R . .
H23B H 0.0310 0.3582 0.1011 0.112 Uiso 1 d R . .
H23C H 0.0627 0.2665 0.1321 0.112 Uiso 1 d R . .
C10 C 0.21157(13) 0.6474(3) 0.24305(15) 0.0539(9) Uani 1 d . . .
C11 C 0.23709(16) 0.6316(4) 0.20426(18) 0.0800(14) Uani 1 d . . .
H11A H 0.2126 0.6510 0.1677 0.096 Uiso 1 d R . .
H11B H 0.2694 0.6686 0.2160 0.096 Uiso 1 d R . .
H11C H 0.2452 0.5645 0.2042 0.096 Uiso 1 d R . .
C12 C 0.19561(17) 0.7516(3) 0.2417(2) 0.0837(14) Uani 1 d . . .
H12A H 0.1713 0.7692 0.2047 0.100 Uiso 1 d R . .
H12B H 0.1784 0.7597 0.2657 0.100 Uiso 1 d R . .
H12C H 0.2267 0.7920 0.2541 0.100 Uiso 1 d R . .
C13 C 0.25006(15) 0.6185(4) 0.30098(17) 0.0891(16) Uani 1 d . . .
H13A H 0.2598 0.5523 0.3006 0.107 Uiso 1 d R . .
H13B H 0.2815 0.6580 0.3137 0.107 Uiso 1 d R . .
H13C H 0.2332 0.6258 0.3253 0.107 Uiso 1 d R . .
N1 N 0.04841(11) 0.91041(18) 0.21102(11) 0.0436(7) Uani 1 d . . .
H1A H 0.0621 0.8532 0.2013 0.071(12) Uiso 1 d R . .
H1B H 0.0599 0.9007 0.2496 0.050(10) Uiso 1 d R . .
H1C H 0.0160 0.9029 0.1994 0.055(11) Uiso 1 d R . .
C1 C 0.06586(16) 1.0025(3) 0.19449(17) 0.0593(10) Uani 1 d . . .
C2 C 0.0466(2) 1.0828(3) 0.21913(19) 0.0821(14) Uani 1 d . . .
H2A H 0.0638 1.0775 0.2587 0.098 Uiso 1 d R . .
H2B H 0.0547 1.1444 0.2083 0.098 Uiso 1 d R . .
H2C H 0.0086 1.0768 0.2063 0.098 Uiso 1 d R . .
C3 C 0.0382(2) 1.0085(3) 0.13090(17) 0.0817(14) Uani 1 d . . .
H3A H 0.0514 0.9577 0.1159 0.098 Uiso 1 d R . .
H3B H 0.0002 1.0020 0.1175 0.098 Uiso 1 d R . .
H3C H 0.0463 1.0696 0.1196 0.098 Uiso 1 d R . .
C4 C 0.1246(2) 1.0006(4) 0.2175(3) 0.148(3) Uani 1 d . . .
H4A H 0.1393 0.9969 0.2571 0.177 Uiso 1 d R . .
H4B H 0.1357 0.9454 0.2037 0.177 Uiso 1 d R . .
H4C H 0.1371 1.0581 0.2071 0.177 Uiso 1 d R . .
S2 S 0.08018(3) 0.87055(6) 0.34015(3) 0.0466(2) Uani 1 d . . .
Si2 Si 0.12611(3) 0.96117(6) 0.40372(3) 0.0318(2) Uani 1 d D . .
O4 O 0.18893(9) 0.93047(19) 0.43724(11) 0.0408(7) Uani 0.818(4) d P A 1
O5 O 0.10563(11) 0.9692(2) 0.45135(10) 0.0446(8) Uani 0.818(4) d P A 1
O6 O 0.12072(12) 1.06904(16) 0.37756(11) 0.0434(8) Uani 0.818(4) d PD A 1
O4A O 0.18363(19) 0.9663(5) 0.4025(3) 0.022(3) Uiso 0.182(4) d PD A 2
O5A O 0.1401(3) 0.9361(7) 0.4674(2) 0.027(3) Uiso 0.182(4) d PD A 2
O6A O 0.0996(4) 1.0671(4) 0.3905(4) 0.030(3) Uiso 0.182(4) d PD A 2
C40 C 0.22945(11) 0.9015(2) 0.42242(13) 0.0449(8) Uani 1 d D . .
C42 C 0.22336(17) 0.7935(3) 0.41395(18) 0.0772(13) Uani 1 d D . .
H42A H 0.2269 0.7636 0.4476 0.093 Uiso 1 d R . .
H42B H 0.1887 0.7792 0.3849 0.093 Uiso 1 d R . .
H42C H 0.2504 0.7692 0.4041 0.093 Uiso 1 d R . .
C41 C 0.2237(2) 0.9496(4) 0.3692(2) 0.0777(17) Uani 0.818(4) d P A 1
H41A H 0.2277 1.0179 0.3747 0.093 Uiso 0.818(4) d PR A 1
H41B H 0.2508 0.9256 0.3593 0.093 Uiso 0.818(4) d PR A 1
H41C H 0.1891 0.9356 0.3401 0.093 Uiso 0.818(4) d PR A 1
C43 C 0.28205(17) 0.9265(4) 0.4694(2) 0.0729(16) Uani 0.818(4) d P A 1
H43A H 0.2844 0.8951 0.5022 0.088 Uiso 0.818(4) d PR A 1
H43B H 0.3109 0.9053 0.4615 0.088 Uiso 0.818(4) d PR A 1
H43C H 0.2843 0.9949 0.4749 0.088 Uiso 0.818(4) d PR A 1
C41' C 0.2668(6) 0.9355(9) 0.3964(8) 0.094(9) Uiso 0.182(4) d PD A 2
H41D H 0.2743 1.0028 0.4038 0.113 Uiso 0.182(4) d PR A 2
H41E H 0.2995 0.8996 0.4126 0.113 Uiso 0.182(4) d PR A 2
H41F H 0.2500 0.9251 0.3571 0.113 Uiso 0.182(4) d PR A 2
C43' C 0.2609(6) 0.9216(10) 0.4862(3) 0.061(6) Uiso 0.182(4) d PD A 2
H43D H 0.2391 0.9018 0.5040 0.073 Uiso 0.182(4) d PR A 2
H43E H 0.2685 0.9891 0.4924 0.073 Uiso 0.182(4) d PR A 2
H43F H 0.2937 0.8859 0.5012 0.073 Uiso 0.182(4) d PR A 2
C50 C 0.11221(13) 0.9068(3) 0.49806(13) 0.0549(9) Uani 1 d D . .
C51 C 0.1115(2) 0.8027(3) 0.4845(2) 0.0930(15) Uani 1 d D . .
H51A H 0.0779 0.7875 0.4540 0.112 Uiso 1 d R . .
H51B H 0.1400 0.7895 0.4743 0.112 Uiso 1 d R . .
H51C H 0.1160 0.7643 0.5159 0.112 Uiso 1 d R . .
C52 C 0.0663(2) 0.9295(5) 0.5105(3) 0.096(2) Uani 0.818(4) d P A 1
H52A H 0.0338 0.9093 0.4800 0.115 Uiso 0.818(4) d PR A 1
H52B H 0.0699 0.8973 0.5435 0.115 Uiso 0.818(4) d PR A 1
H52C H 0.0654 0.9978 0.5153 0.115 Uiso 0.818(4) d PR A 1
C53 C 0.1644(2) 0.9363(5) 0.5460(2) 0.103(2) Uani 0.818(4) d P A 1
H53A H 0.1940 0.9201 0.5382 0.123 Uiso 0.818(4) d PR A 1
H53B H 0.1637 1.0047 0.5509 0.123 Uiso 0.818(4) d PR A 1
H53C H 0.1682 0.9041 0.5791 0.123 Uiso 0.818(4) d PR A 1
C52' C 0.0564(4) 0.9499(10) 0.4772(7) 0.070(7) Uiso 0.182(4) d PD A 2
H52D H 0.0373 0.9374 0.4383 0.084 Uiso 0.182(4) d PR A 2
H52E H 0.0375 0.9217 0.4962 0.084 Uiso 0.182(4) d PR A 2
H52F H 0.0592 1.0182 0.4834 0.084 Uiso 0.182(4) d PR A 2
C53' C 0.1437(6) 0.9260(11) 0.5599(3) 0.073(8) Uiso 0.182(4) d PD A 2
H53D H 0.1787 0.8983 0.5733 0.088 Uiso 0.182(4) d PR A 2
H53E H 0.1467 0.9942 0.5663 0.088 Uiso 0.182(4) d PR A 2
H53F H 0.1250 0.8977 0.5791 0.088 Uiso 0.182(4) d PR A 2
C60 C 0.1357(2) 1.1636(3) 0.4026(2) 0.0540(13) Uani 0.818(4) d PD A 1
C61 C 0.1497(3) 1.2220(4) 0.3620(3) 0.092(2) Uani 0.818(4) d PD A 1
H61A H 0.1196 1.2249 0.3264 0.111 Uiso 0.818(4) d PR A 1
H61B H 0.1597 1.2861 0.3762 0.111 Uiso 0.818(4) d PR A 1
H61C H 0.1791 1.1916 0.3587 0.111 Uiso 0.818(4) d PR A 1
C62 C 0.1832(2) 1.1587(4) 0.4587(2) 0.103(3) Uani 0.818(4) d PD A 1
H62A H 0.1736 1.1222 0.4834 0.124 Uiso 0.818(4) d PR A 1
H62B H 0.2127 1.1281 0.4555 0.124 Uiso 0.818(4) d PR A 1
H62C H 0.1933 1.2226 0.4730 0.124 Uiso 0.818(4) d PR A 1
C63 C 0.0875(2) 1.2078(5) 0.4066(3) 0.082(2) Uani 0.818(4) d PD A 1
H63A H 0.0783 1.1710 0.4315 0.098 Uiso 0.818(4) d PR A 1
H63B H 0.0956 1.2728 0.4199 0.098 Uiso 0.818(4) d PR A 1
H63C H 0.0579 1.2079 0.3706 0.098 Uiso 0.818(4) d PR A 1
C60' C 0.1211(6) 1.1623(7) 0.4087(7) 0.060(11) Uiso 0.182(4) d PD A 2
C61' C 0.1526(9) 1.1953(16) 0.3765(9) 0.053(7) Uiso 0.182(4) d PD A 2
H61D H 0.1631 1.2614 0.3847 0.064 Uiso 0.182(4) d PR A 2
H61E H 0.1839 1.1558 0.3874 0.064 Uiso 0.182(4) d PR A 2
H61F H 0.1307 1.1882 0.3375 0.064 Uiso 0.182(4) d PR A 2
C62' C 0.0759(9) 1.2338(11) 0.3984(13) 0.13(2) Uiso 0.182(4) d PD A 2
H62D H 0.0558 1.2147 0.4181 0.161 Uiso 0.182(4) d PR A 2
H62E H 0.0908 1.2966 0.4104 0.161 Uiso 0.182(4) d PR A 2
H62F H 0.0529 1.2352 0.3594 0.161 Uiso 0.182(4) d PR A 2
C63' C 0.1592(8) 1.1609(16) 0.4705(6) 0.063(7) Uiso 0.182(4) d PD A 2
H63D H 0.1397 1.1415 0.4908 0.075 Uiso 0.182(4) d PR A 2
H63E H 0.1880 1.1167 0.4777 0.075 Uiso 0.182(4) d PR A 2
H63F H 0.1733 1.2245 0.4818 0.075 Uiso 0.182(4) d PR A 2
N2 N 0.06636(9) 0.64108(17) 0.32355(10) 0.0364(6) Uani 1 d . . .
H2D H 0.0335 0.6417 0.3204 0.043 Uiso 1 d R . .
H2E H 0.0793 0.6938 0.3424 0.049 Uiso 1 d R . .
H2F H 0.0663 0.6420 0.2901 0.053 Uiso 1 d R . .
C5 C 0.09186(12) 0.5488(2) 0.35155(12) 0.0378(7) Uani 1 d . . .
C6 C 0.09015(15) 0.5460(3) 0.40706(14) 0.0611(10) Uani 1 d . . .
H6A H 0.0538 0.5460 0.4022 0.073 Uiso 1 d R . .
H6B H 0.1079 0.4892 0.4269 0.073 Uiso 1 d R . .
H6C H 0.1082 0.6020 0.4277 0.073 Uiso 1 d R . .
C7 C 0.14865(13) 0.5480(3) 0.35726(15) 0.0545(9) Uani 1 d . . .
H7A H 0.1483 0.5488 0.3214 0.065 Uiso 1 d R . .
H7B H 0.1669 0.6040 0.3776 0.065 Uiso 1 d R . .
H7C H 0.1667 0.4912 0.3768 0.065 Uiso 1 d R . .
C8 C 0.05925(14) 0.4683(2) 0.31415(16) 0.0575(10) Uani 1 d . . .
H8A H 0.0235 0.4702 0.3109 0.069 Uiso 1 d R . .
H8B H 0.0584 0.4762 0.2782 0.069 Uiso 1 d R . .
H8C H 0.0753 0.4075 0.3294 0.069 Uiso 1 d R . .

loop_
_atom_site_aniso_label
_atom_site_aniso_U_11
_atom_site_aniso_U_22
_atom_site_aniso_U_33
_atom_site_aniso_U_23
_atom_site_aniso_U_13
_atom_site_aniso_U_12
S1 0.0385(4) 0.0347(4) 0.0447(5) -0.0021(3) 0.0244(4) 0.0014(3)
Si1 0.0347(5) 0.0336(5) 0.0343(5) -0.0017(4) 0.0189(4) 0.0002(4)
O1 0.0354(12) 0.0564(14) 0.0490(14) -0.0021(11) 0.0188(10) 0.0038(11)
O2 0.0506(13) 0.0310(12) 0.0585(14) -0.0007(10) 0.0319(12) 0.0019(10)
O3 0.0524(13) 0.0514(14) 0.0409(13) 0.0038(10) 0.0291(11) 0.0046(11)
C30 0.074(3) 0.052(2) 0.046(2) 0.0085(17) 0.035(2) 0.0086(18)
C31 0.130(4) 0.110(4) 0.059(3) 0.020(3) 0.066(3) 0.034(3)
C32 0.074(3) 0.116(4) 0.046(2) 0.004(2) 0.015(2) -0.008(3)
C33 0.126(4) 0.059(3) 0.080(3) 0.021(2) 0.043(3) 0.010(3)
C20 0.066(2) 0.033(2) 0.063(2) 0.0005(16) 0.037(2) 0.0068(16)
C21 0.146(4) 0.042(3) 0.151(5) -0.007(3) 0.118(4) 0.012(3)
C22 0.135(4) 0.058(3) 0.087(3) 0.013(2) 0.045(3) 0.043(3)
C23 0.099(4) 0.044(3) 0.128(4) -0.018(3) 0.040(3) -0.007(2)
C10 0.0327(18) 0.072(3) 0.058(2) -0.0180(19) 0.0206(16) -0.0068(17)
C11 0.059(2) 0.115(4) 0.082(3) -0.028(3) 0.045(2) -0.021(2)
C12 0.054(2) 0.082(3) 0.112(4) -0.039(3) 0.033(3) -0.023(2)
C13 0.041(2) 0.148(5) 0.067(3) -0.007(3) 0.012(2) -0.008(3)
N1 0.0464(18) 0.0369(16) 0.0519(18) 0.0014(13) 0.0254(14) -0.0033(13)
C1 0.069(3) 0.038(2) 0.082(3) 0.0020(19) 0.043(2) -0.0106(18)
C2 0.136(4) 0.037(2) 0.082(3) -0.002(2) 0.055(3) -0.011(2)
C3 0.120(4) 0.068(3) 0.077(3) 0.010(2) 0.062(3) -0.001(3)
C4 0.076(4) 0.107(5) 0.264(9) 0.057(5) 0.076(5) -0.015(3)
S2 0.0482(5) 0.0328(5) 0.0379(4) -0.0019(4) -0.0008(4) 0.0015(4)
Si2 0.0323(4) 0.0308(5) 0.0281(4) -0.0001(3) 0.0092(3) 0.0030(3)
O4 0.0322(14) 0.0487(17) 0.0379(16) -0.0013(13) 0.0118(12) 0.0012(12)
O5 0.0491(18) 0.0537(18) 0.0322(15) -0.0020(12) 0.0189(13) 0.0098(14)
O6 0.0523(18) 0.0280(15) 0.0405(16) -0.0011(11) 0.0114(14) -0.0012(12)
C40 0.0308(17) 0.052(2) 0.048(2) 0.0106(16) 0.0139(15) 0.0049(15)
C42 0.073(3) 0.064(3) 0.078(3) 0.002(2) 0.018(2) 0.010(2)
C41 0.065(3) 0.108(4) 0.079(4) 0.038(3) 0.049(3) 0.022(3)
C43 0.035(3) 0.093(4) 0.077(4) 0.001(3) 0.012(3) -0.003(3)
C50 0.054(2) 0.077(3) 0.0358(19) 0.0075(18) 0.0219(17) 0.0154(19)
C51 0.127(4) 0.076(3) 0.086(3) 0.023(3) 0.056(3) 0.026(3)
C52 0.095(4) 0.139(6) 0.081(4) 0.027(4) 0.064(4) 0.037(4)
C53 0.083(4) 0.155(7) 0.044(3) 0.017(4) 0.003(3) 0.011(4)
C60 0.064(3) 0.025(3) 0.059(3) -0.010(2) 0.014(3) -0.002(2)
C61 0.130(6) 0.043(4) 0.116(6) 0.003(4) 0.064(5) -0.015(4)
C62 0.104(5) 0.049(4) 0.092(5) -0.024(3) -0.018(4) -0.017(3)
C63 0.096(5) 0.055(3) 0.098(5) -0.036(3) 0.045(4) -0.007(3)
N2 0.0385(14) 0.0342(14) 0.0374(14) -0.0020(11) 0.0173(12) 0.0020(11)
C5 0.0380(17) 0.0347(18) 0.0361(17) 0.0057(13) 0.0118(14) 0.0045(13)
C6 0.062(2) 0.073(3) 0.048(2) 0.0182(19) 0.0233(19) 0.013(2)
C7 0.0413(19) 0.061(2) 0.058(2) 0.0070(18) 0.0181(17) 0.0115(17)
C8 0.062(2) 0.036(2) 0.061(2) 0.0011(17) 0.0140(19) 0.0006(17)

loop_
_atom_type_symbol
_atom_type_description
_atom_type_scat_dispersion_real
_atom_type_scat_dispersion_imag
_atom_type_scat_source
C C 0.0033 0.0016 'International Tables Vol C Tables 4.2.6.8 and 6.1.1.4'
H H 0.0000 0.0000 'International Tables Vol C Tables 4.2.6.8 and 6.1.1.4'
N N 0.0061 0.0033 'International Tables Vol C Tables 4.2.6.8 and 6.1.1.4'
O O 0.0106 0.0060 'International Tables Vol C Tables 4.2.6.8 and 6.1.1.4'
Si Si 0.0817 0.0704 'International Tables Vol C Tables 4.2.6.8 and 6.1.1.4'
S S 0.1246 0.1234 'International Tables Vol C Tables 4.2.6.8 and 6.1.1.4'

loop_
_geom_angle_atom_site_label_1
_geom_angle_atom_site_label_2
_geom_angle_atom_site_label_3
_geom_angle
O3 Si1 O2 111.44(12)
O3 Si1 O1 103.81(12)
O2 Si1 O1 105.02(12)
O3 Si1 S1 115.04(9)
O2 Si1 S1 107.15(8)
O1 Si1 S1 114.00(9)
C10 O1 Si1 131.6(2)
C20 O2 Si1 132.9(2)
C30 O3 Si1 136.0(2)
O3 C30 C33 107.5(3)
O3 C30 C32 111.0(3)
C33 C30 C32 110.4(4)
O3 C30 C31 105.8(3)
C33 C30 C31 111.7(4)
C32 C30 C31 110.3(4)
C30 C31 H31A 108.1
C30 C31 H31B 109.9
H31A C31 H31B 109.5
C30 C31 H31C 110.5
H31A C31 H31C 109.4
H31B C31 H31C 109.5
C30 C32 H32A 110.4
C30 C32 H32B 109.2
H32A C32 H32B 109.5
C30 C32 H32C 108.8
H32A C32 H32C 109.5
H32B C32 H32C 109.5
C30 C33 H33A 110.1
C30 C33 H33B 108.9
H33A C33 H33B 109.5
C30 C33 H33C 109.5
H33A C33 H33C 109.5
H33B C33 H33C 109.5
O2 C20 C22 107.9(3)
O2 C20 C21 112.1(3)
C22 C20 C21 110.6(4)
O2 C20 C23 105.7(3)
C22 C20 C23 110.2(4)
C21 C20 C23 110.2(4)
C20 C21 H21A 108.5
C20 C21 H21B 109.8
H21A C21 H21B 109.5
C20 C21 H21C 110.1
H21A C21 H21C 109.5
H21B C21 H21C 109.5
C20 C22 H22A 111.3
C20 C22 H22B 109.2
H22A C22 H22B 109.5
C20 C22 H22C 107.9
H22A C22 H22C 109.5
H22B C22 H22C 109.5
C20 C23 H23A 109.4
C20 C23 H23B 110.0
H23A C23 H23B 109.5
C20 C23 H23C 108.9
H23A C23 H23C 109.5
H23B C23 H23C 109.4
O1 C10 C11 109.7(3)
O1 C10 C13 105.4(3)
C11 C10 C13 109.8(3)
O1 C10 C12 111.4(3)
C11 C10 C12 110.1(4)
C13 C10 C12 110.4(4)
C10 C11 H11A 109.2
C10 C11 H11B 110.3
H11A C11 H11B 109.5
C10 C11 H11C 108.9
H11A C11 H11C 109.5
H11B C11 H11C 109.5
C10 C12 H12A 109.6
C10 C12 H12B 108.8
H12A C12 H12B 109.5
C10 C12 H12C 109.9
H12A C12 H12C 109.5
H12B C12 H12C 109.5
C10 C13 H13A 108.7
C10 C13 H13B 110.1
H13A C13 H13B 109.5
C10 C13 H13C 109.7
H13A C13 H13C 109.4
H13B C13 H13C 109.5
C1 N1 H1A 113.9
C1 N1 H1B 116.4
H1A N1 H1B 101.1
C1 N1 H1C 115.9
H1A N1 H1C 106.8
H1B N1 H1C 100.8
C4 C1 N1 107.6(3)
C4 C1 C2 111.6(4)
N1 C1 C2 106.2(3)
C4 C1 C3 113.2(4)
N1 C1 C3 107.7(3)
C2 C1 C3 110.2(4)
C1 C2 H2A 109.1
C1 C2 H2B 110.6
H2A C2 H2B 109.5
C1 C2 H2C 108.7
H2A C2 H2C 109.5
H2B C2 H2C 109.5
C1 C3 H3A 109.1
C1 C3 H3B 110.3
H3A C3 H3B 109.5
C1 C3 H3C 109.0
H3A C3 H3C 109.5
H3B C3 H3C 109.5
C1 C4 H4A 109.0
C1 C4 H4B 109.5
H4A C4 H4B 109.5
C1 C4 H4C 109.8
H4A C4 H4C 109.5
H4B C4 H4C 109.5
O4A Si2 O5 134.9(3)
O4A Si2 O6A 108.5(4)
O5 Si2 O6A 80.0(4)
O4A Si2 O5A 104.2(3)
O6A Si2 O5A 107.8(4)
O4A Si2 O6 81.8(2)
O5 Si2 O6 106.20(15)
O5A Si2 O6 125.9(3)
O5 Si2 O4 103.96(14)
O6A Si2 O4 129.4(4)
O5A Si2 O4 69.7(3)
O6 Si2 O4 110.64(14)
O4A Si2 S2 105.9(3)
O5 Si2 S2 113.26(11)
O6A Si2 S2 108.4(4)
O5A Si2 S2 121.5(3)
O6 Si2 S2 107.23(10)
O4 Si2 S2 115.24(10)
C40 O4 Si2 135.5(2)
C50 O5 Si2 132.8(2)
C60 O6 Si2 132.6(3)
C40 O4A Si2 132.9(5)
C50 O5A Si2 137.4(5)
C60' O6A Si2 132.6(8)
O4 C40 C43 107.7(3)
O4A C40 C43 122.8(5)
O4 C40 C42 106.0(3)
O4A C40 C42 122.2(4)
C43 C40 C42 111.1(3)
O4 C40 C41 111.7(3)
O4A C40 C41 70.5(3)
C43 C40 C41 110.8(4)
C42 C40 C41 109.5(4)
O4 C40 C41' 144.3(5)
O4A C40 C41' 107.1(6)
C43 C40 C41' 73.2(7)
C42 C40 C41' 106.6(5)
O4 C40 C43' 77.0(6)
O4A C40 C43' 105.8(5)
C42 C40 C43' 108.2(5)
C41 C40 C43' 136.6(7)
C41' C40 C43' 105.8(6)
C40 C42 H42A 109.1
C40 C42 H42B 109.5
H42A C42 H42B 109.5
C40 C42 H42C 109.8
H42A C42 H42C 109.5
H42B C42 H42C 109.5
C40 C41 H41A 109.4
C40 C41 H41B 109.4
H41A C41 H41B 109.5
C40 C41 H41C 109.6
H41A C41 H41C 109.5
H41B C41 H41C 109.5
C40 C41 H41D 86.9
C40 C41 H41F 111.7
H41D C41 H41F 75.1
C40 C43 H43A 108.7
C40 C43 H43B 110.2
H43A C43 H43B 109.5
C40 C43 H43C 109.5
H43A C43 H43C 109.5
H43B C43 H43C 109.5
C40 C43 H43E 101.0
C40 C43 H43F 116.4
H43E C43 H43F 91.5
C40 C41' H41A 84.0
C40 C41' H41B 110.1
H41A C41' H41B 76.4
C40 C41' H41D 109.2
C40 C41' H41E 108.8
C40 C41' H41F 110.4
H41D C41' H41F 109.5
H41E C41' H41F 109.5
C40 C43' H43A 119.7
C40 C43' H43C 89.0
H43A C43' H43C 97.1
C40 C43' H43D 108.6
C40 C43' H43E 109.8
H43D C43' H43E 109.5
C40 C43' H43F 110.0
H43D C43' H43F 109.5
H43E C43' H43F 109.5
O5A C50 C52 144.2(5)
O5 C50 C52 105.4(3)
O5A C50 C51 95.1(5)
O5 C50 C51 112.4(3)
C52 C50 C51 109.8(4)
O5A C50 C53 81.5(4)
O5 C50 C53 106.5(4)
C52 C50 C53 110.5(4)
C51 C50 C53 112.1(4)
O5A C50 C52' 113.6(6)
O5 C50 C52' 74.0(7)
C51 C50 C52' 112.8(6)
C53 C50 C52' 130.6(7)
O5A C50 C53' 112.5(6)
O5 C50 C53' 128.8(7)
C52 C50 C53' 82.0(7)
C51 C50 C53' 112.1(6)
C52' C50 C53' 110.0(6)
C50 C51 H51A 109.1
C50 C51 H51B 109.3
H51A C51 H51B 109.5
C50 C51 H51C 110.0
H51A C51 H51C 109.5
H51B C51 H51C 109.5
C50 C52 H52A 109.2
C50 C52 H52B 110.8
H52A C52 H52B 109.5
C50 C52 H52C 108.5
H52A C52 H52C 109.5
H52B C52 H52C 109.5
C50 C52 H52E 134.6
C50 C52 H52F 90.6
H52E C52 H52F 89.0
C50 C53 H53A 110.2
C50 C53 H53B 108.3
H53A C53 H53B 109.5
C50 C53 H53C 109.9
H53A C53 H53C 109.5
H53B C53 H53C 109.5
C50 C53 H53D 118.8
C50 C53 H53E 97.9
H53D C53 H53E 99.0
C50 C52' H52A 111.7
C50 C52' H52C 96.1
H52A C52' H52C 100.5
C50 C52' H52D 108.8
C50 C52' H52E 110.3
H52D C52' H52E 109.5
C50 C52' H52F 109.3
H52D C52' H52F 109.5
H52E C52' H52F 109.5
C50 C53' H53B 91.9
C50 C53' H53C 128.5
H53B C53' H53C 98.1
C50 C53' H53D 110.2
C50 C53' H53E 109.3
H53D C53' H53E 109.5
C50 C53' H53F 108.9
H53D C53' H53F 109.5
H53E C53' H53F 109.5
O6 C60 C62 111.7(3)
O6 C60 C63 108.4(4)
C62 C60 C63 111.1(5)
O6 C60 C61 105.1(4)
C62 C60 C61 110.5(5)
C63 C60 C61 109.8(4)
O6 C60 H61E 85.5
C62 C60 H61E 77.4
C63 C60 H61E 158.1
C60 C61 H61A 110.5
C60 C61 H61B 109.2
H61A C61 H61B 109.5
C60 C61 H61C 108.7
H61A C61 H61C 109.5
H61B C61 H61C 109.5
C60 C61 H61D 90.0
C60 C61 H61E 66.6
H61D C61 H61E 95.6
C60 C61 H61F 89.7
H61D C61 H61F 168.4
H61E C61 H61F 94.9
C60 C62 H62A 109.1
C60 C62 H62B 109.9
H62A C62 H62B 109.5
C60 C62 H62C 109.4
H62A C62 H62C 109.5
H62B C62 H62C 109.5
C60 C62 H63E 122.4
C60 C62 H63F 100.6
H63E C62 H63F 104.8
C60 C63 H63A 110.1
C60 C63 H63B 109.5
H63A C63 H63B 109.5
C60 C63 H63C 108.8
H63A C63 H63C 109.5
H63B C63 H63C 109.5
C60 C63 H62D 158.4
C60 C63 H62E 111.9
H62D C63 H62E 85.8
C60 C63 H62F 111.0
H62D C63 H62F 84.1
H62E C63 H62F 77.3
O6A C60' C62' 110.3(8)
O6A C60' C63' 110.1(8)
C62' C60' C63' 109.4(8)
O6A C60' C61' 109.5(8)
C62' C60' C61' 109.0(8)
C63' C60' C61' 108.6(8)
O6A C60' H63A 86.0
C61' C60' H63A 155.6
C60' C61' H61A 110.7
C60' C61' H61B 115.0
H61A C61' H61B 74.2
C60' C61' H61C 158.5
H61A C61' H61C 82.2
H61B C61' H61C 84.5
C60' C61' H61D 110.1
C60' C61' H61E 108.5
H61D C61' H61E 109.4
C60' C61' H61F 109.8
H61D C61' H61F 109.5
H61E C61' H61F 109.5
C60' C62' H63A 68.0
C60' C62' H63B 93.3
H63A C62' H63B 98.6
C60' C62' H63C 90.6
H63A C62' H63C 100.2
H63B C62' H63C 160.9
C60' C62' H62D 110.5
C60' C62' H62E 109.3
H62D C62' H62E 109.5
C60' C62' H62F 108.6
H62D C62' H62F 109.5
H62E C62' H62F 109.5
C60' C63' H62A 123.1
C60' C63' H62C 101.5
H62A C63' H62C 104.7
C60' C63' H63D 108.9
C60' C63' H63E 110.5
C60' C63' H63F 109.0
H63E C63' H63F 109.5
C5 N2 H2D 107.5
C5 N2 H2E 116.1
H2D N2 H2E 101.3
C5 N2 H2F 108.0
H2D N2 H2F 110.7
H2E N2 H2F 113.0
N2 C5 C6 107.8(3)
N2 C5 C8 106.4(2)
C6 C5 C8 111.7(3)
N2 C5 C7 107.5(3)
C6 C5 C7 112.1(3)
C8 C5 C7 111.0(3)
C5 C6 H6A 110.3
C5 C6 H6B 109.8
H6A C6 H6B 109.5
C5 C6 H6C 108.4
H6A C6 H6C 109.5
H6B C6 H6C 109.5
C5 C7 H7A 110.0
C5 C7 H7B 108.8
H7A C7 H7B 109.5
C5 C7 H7C 109.6
H7A C7 H7C 109.5
H7B C7 H7C 109.5
C5 C8 H8A 109.8
C5 C8 H8B 109.2
H8A C8 H8B 109.5
C5 C8 H8C 109.5
H8A C8 H8C 109.5
H8B C8 H8C 109.5

loop_
_geom_bond_atom_site_label_1
_geom_bond_atom_site_label_2
_geom_bond_distance
S1 Si1 2.0617(11)
Si1 O3 1.622(2)
Si1 O2 1.627(2)
Si1 O1 1.638(2)
O1 C10 1.442(4)
O2 C20 1.442(4)
O3 C30 1.440(4)
C30 C33 1.499(5)
C30 C32 1.505(5)
C30 C31 1.506(5)
C31 H31A 0.9604
C31 H31B 0.9599
C31 H31C 0.9600
C32 H32A 0.9600
C32 H32B 0.9601
C32 H32C 0.9601
C33 H33A 0.9602
C33 H33B 0.9605
C33 H33C 0.9598
C20 C22 1.497(5)
C20 C21 1.499(5)
C20 C23 1.503(5)
C21 H21A 0.9601
C21 H21B 0.9600
C21 H21C 0.9600
C22 H22A 0.9597
C22 H22B 0.9602
C22 H22C 0.9600
C23 H23A 0.9599
C23 H23B 0.9603
C23 H23C 0.9601
C10 C11 1.509(5)
C10 C13 1.510(5)
C10 C12 1.511(6)
C11 H11A 0.9599
C11 H11B 0.9602
C11 H11C 0.9599
C12 H12A 0.9601
C12 H12B 0.9602
C12 H12C 0.9596
C13 H13A 0.9601
C13 H13B 0.9599
C13 H13C 0.9601
N1 C1 1.501(4)
N1 H1A 0.9656
N1 H1B 0.9523
N1 H1C 0.8227
C1 C4 1.473(6)
C1 C2 1.510(5)
C1 C3 1.541(6)
C2 H2A 0.9598
C2 H2B 0.9601
C2 H2C 0.9599
C3 H3A 0.9599
C3 H3B 0.9600
C3 H3C 0.9600
C4 H4A 0.9602
C4 H4B 0.9600
C4 H4C 0.9599
S2 Si2 2.0580(12)
Si2 O4A 1.614(4)
Si2 O5 1.614(3)
Si2 O6A 1.614(4)
Si2 O5A 1.620(4)
Si2 O6 1.634(3)
Si2 O4 1.635(3)
O4 C40 1.406(4)
O5 C50 1.469(4)
O6 C60 1.451(3)
O4A C40 1.458(4)
O5A C50 1.413(4)
O6A C60' 1.446(5)
C40 C43 1.499(5)
C40 C42 1.516(5)
C40 C41 1.522(5)
C40 C41' 1.555(7)
C40 C43' 1.574(7)
C42 H42A 0.9600
C42 H42B 0.9599
C42 H42C 0.9601
C41 H41A 0.9600
C41 H41B 0.9599
C41 H41C 0.9600
C43 H43A 0.9601
C43 H43B 0.9600
C43 H43C 0.9599
C41' H41D 0.9600
C41' H41E 0.9600
C41' H41F 0.9600
C43' H43D 0.9601
C43' H43E 0.9601
C43' H43F 0.9598
C50 C52 1.485(6)
C50 C51 1.490(6)
C50 C53 1.519(6)
C50 C52' 1.524(7)
C50 C53' 1.528(7)
C51 H51A 0.9601
C51 H51B 0.9602
C51 H51C 0.9598
C52 H52A 0.9599
C52 H52B 0.9601
C52 H52C 0.9600
C53 H53A 0.9599
C53 H53B 0.9601
C53 H53C 0.9601
C52' H52D 0.9600
C52' H52E 0.9599
C52' H52F 0.9600
C53' H53D 0.9600
C53' H53E 0.9601
C53' H53F 0.9601
C60 C62 1.515(5)
C60 C63 1.519(6)
C60 C61 1.537(6)
C61 H61A 0.9601
C61 H61B 0.9599
C61 H61C 0.9599
C62 H62A 0.9601
C62 H62B 0.9600
C62 H62C 0.9600
C63 H63A 0.9600
C63 H63B 0.9601
C63 H63C 0.9601
C60' C62' 1.528(9)
C60' C63' 1.533(9)
C60' C61' 1.543(9)
C61' H61D 0.9601
C61' H61E 0.9603
C61' H61F 0.9600
C62' H62D 0.9600
C62' H62E 0.9602
C62' H62F 0.9599
C63' H63D 0.9602
C63' H63E 0.9598
C63' H63F 0.9601
N2 C5 1.499(4)
N2 H2D 0.8798
N2 H2E 0.8741
N2 H2F 0.8972
C5 C6 1.513(4)
C5 C8 1.513(4)
C5 C7 1.517(4)
C6 H6A 0.9601
C6 H6B 0.9599
C6 H6C 0.9602
C7 H7A 0.9600
C7 H7B 0.9601
C7 H7C 0.9599
C8 H8A 0.9597
C8 H8B 0.9605
C8 H8C 0.9600

loop_
_geom_hbond_atom_site_label_D
_geom_hbond_atom_site_label_H
_geom_hbond_atom_site_label_A
_geom_hbond_distance_DH
_geom_hbond_distance_HA
_geom_hbond_distance_DA
_geom_hbond_angle_DHA
_geom_hbond_site_symmetry_A
N1 H1A S1 0.97 2.39 3.212(3) 142.8 .
N1 H1B S2 0.95 2.28 3.233(3) 174.9 .
N1 H1C S2 0.82 2.45 3.271(3) 175.4 2
N2 H2F S1 0.90 2.39 3.271(3) 166.2 .
N2 H2E S2 0.87 2.46 3.219(3) 146.0 .
N2 H2D S1 0.88 2.38 3.242(3) 165.3 2
